data_7043260
loop_
_publ_author_name
'Matyuska, Ferenc'
'Szorcsik, Attila'
'Nagy, Nora V.'
'Dancs, \'Agnes'
'Kov\'ats, \'Eva'
'Benyei, Attila'
'Gajda, Tam\'as'

_publ_section_title
;
 Tailoring the local environment around metal ions: solution chemical and
 structural study of some multidentate tripodal ligands
;
_journal_name_full 'Dalton Trans.'
_journal_paper_doi 10.1039/C7DT00104E
_journal_year 2017
_chemical_formula_moiety 'C24 H30 Cu N6, 2(Cl O4), H2 O'
_chemical_formula_sum 'C24 H32 Cl2 Cu N6 O9'
_chemical_formula_weight 682.99
_space_group_IT_number 14
_symmetry_cell_setting monoclinic
_symmetry_space_group_name_Hall '-P 2yn'
_symmetry_space_group_name_H-M 'P 1 21/n 1'
_atom_sites_solution_hydrogens mixed
_audit_creation_date 2016-12-05T19:40:26-00:00
_audit_creation_method 'WinGX routine CIF_UPDATE'
_audit_update_record
;
2017-01-08 deposited with the CCDC.
2017-06-06 downloaded from the CCDC.
;
_cell_angle_alpha 90
_cell_angle_beta 99.230(10)
_cell_angle_gamma 90
_cell_formula_units_Z 4
_cell_length_a 8.5315(16)
_cell_length_b 14.200(6)
_cell_length_c 24.011(6)
_cell_measurement_reflns_used 25
_cell_measurement_temperature 293(2)
_cell_measurement_theta_max 16.1
_cell_measurement_theta_min 9.7
_cell_volume 2871.2(15)
_computing_cell_refinement 'CAD4 Express (Enraf Nonius, 1992)'
_computing_data_collection 'CAD4 Express (Enraf Nonius, 1992)'
_computing_data_reduction 'PROFIT (Streltsov & Zavodnik, 1989)'
_computing_molecular_graphics 'Ortep-3 for Windows (Farrugia, 1997)'
_computing_publication_material 'WinGX publication routines (Farrugia, 1999)'
_computing_structure_refinement 'SHELXL-2016/4 (Sheldrick, 2016)'
_computing_structure_solution 'SIR92 (Giacovazzo et al, 1993)'
_diffrn_ambient_temperature 293(2)
_diffrn_measured_fraction_theta_full 0.995
_diffrn_measured_fraction_theta_max 0.995
_diffrn_measurement_device_type 'Enraf Nonius MACH3'
_diffrn_measurement_method 'profiled omega/2theta scans'
_diffrn_radiation_monochromator graphite
_diffrn_radiation_type MoK\a
_diffrn_radiation_wavelength 0.71073
_diffrn_reflns_av_R_equivalents 0.0325
_diffrn_reflns_Laue_measured_fraction_full 0.995
_diffrn_reflns_Laue_measured_fraction_max 0.995
_diffrn_reflns_limit_h_max 10
_diffrn_reflns_limit_h_min 0
_diffrn_reflns_limit_k_max 17
_diffrn_reflns_limit_k_min -7
_diffrn_reflns_limit_l_max 29
_diffrn_reflns_limit_l_min -29
_diffrn_reflns_number 8665
_diffrn_reflns_point_group_measured_fraction_full 0.995
_diffrn_reflns_point_group_measured_fraction_max 0.995
_diffrn_reflns_theta_full 25.242
_diffrn_reflns_theta_max 25.975
_diffrn_reflns_theta_min 2.694
_diffrn_source 'fine-focus sealed tube'
_diffrn_standards_decay_% 5
_diffrn_standards_interval_count 255
_diffrn_standards_interval_time 11
_diffrn_standards_number 3
_exptl_absorpt_coefficient_mu 1.009
_exptl_absorpt_correction_T_max 0.8631
_exptl_absorpt_correction_T_min 0.7362
_exptl_absorpt_correction_type psi-scan
_exptl_absorpt_process_details
;
North A.C.T., Phillips D.C. & Mathews F.S. (1968) Acta. Cryst. A24, 351
        Number of psi-scan sets used was   3
        Theta correction was applied.
        Averaged transmission function was used.
        Fourier smoothing - Window value   5
;
_exptl_crystal_colour blue
_exptl_crystal_density_diffrn 1.58
_exptl_crystal_density_method 'not measured'
_exptl_crystal_description block
_exptl_crystal_F_000 1412
_exptl_crystal_size_max 0.55
_exptl_crystal_size_mid 0.45
_exptl_crystal_size_min 0.15
_refine_diff_density_max 1.187
_refine_diff_density_min -0.853
_refine_diff_density_rms 0.11
_refine_ls_extinction_method none
_refine_ls_goodness_of_fit_ref 1.056
_refine_ls_hydrogen_treatment mixed
_refine_ls_matrix_type full
_refine_ls_number_parameters 394
_refine_ls_number_reflns 5615
_refine_ls_number_restraints 5
_refine_ls_restrained_S_all 1.056
_refine_ls_R_factor_all 0.1048
_refine_ls_R_factor_gt 0.0874
_refine_ls_shift/su_max 0
_refine_ls_shift/su_mean 0
_refine_ls_structure_factor_coef Fsqd
_refine_ls_weighting_details 'w=1/[\s^2^(Fo^2^)+(0.0940P)^2^+11.8288P] where P=(Fo^2^+2Fc^2^)/3'
_refine_ls_weighting_scheme calc
_refine_ls_wR_factor_ref 0.2322
_reflns_number_gt 4436
_reflns_number_total 5615
_reflns_threshold_expression 'I > 2\s(I)'
_cod_data_source_file c7dt00104e2.cif
_cod_data_source_block 3
_cod_original_cell_volume 2871.3(15)
_cod_original_sg_symbol_H-M 'P 21/n'
_cod_database_code 7043260
_publcif_datablock.id {362ad4eb-882e-42f7-8544-7531065e0d36}

_shelx_space_group_comment
;
The symmetry employed for this shelxl refinement is uniquely defined
by the following loop, which should always be used as a source of
symmetry information in preference to the above space-group names.
They are only intended as comments.
;

loop_
_space_group_symop_operation_xyz
'x, y, z'
'-x+1/2, y+1/2, -z+1/2'
'-x, -y, -z'
'x-1/2, -y-1/2, z-1/2'

loop_
_atom_site_label
_atom_site_type_symbol
_atom_site_fract_x
_atom_site_fract_y
_atom_site_fract_z
_atom_site_U_iso_or_equiv
_atom_site_adp_type
_atom_site_occupancy
_atom_site_site_symmetry_order
_atom_site_calc_flag
_atom_site_refinement_flags_posn
_atom_site_refinement_flags_adp
C1 C 0.6465(7) 0.6523(5) 0.8954(3) 0.0540(15) Uani 1 1 d . .
H1C H 0.5993 0.6507 0.9300 0.065 Uiso 1 1 calc R U
C2 C 0.5122(7) 0.6634(5) 0.8457(3) 0.0564(16) Uani 1 1 d . .
H2A H 0.4307 0.6174 0.8496 0.068 Uiso 1 1 calc R U
H2B H 0.4657 0.7254 0.8478 0.068 Uiso 1 1 calc R U
C1A C 0.5586(7) 0.6521(5) 0.7884(3) 0.0527(15) Uani 1 1 d . .
H1A1 H 0.4617 0.6488 0.7603 0.063 Uiso 1 1 calc R U
C2A C 0.6516(8) 0.5619(5) 0.7856(3) 0.0571(16) Uani 1 1 d . .
H2A1 H 0.6952 0.5620 0.7507 0.069 Uiso 1 1 calc R U
H2A2 H 0.5781 0.5094 0.7839 0.069 Uiso 1 1 calc R U
C1B C 0.7872(7) 0.5443(4) 0.8344(3) 0.0510(14) Uani 1 1 d . .
H1B1 H 0.8207 0.4785 0.8323 0.061 Uiso 1 1 calc R U
C2B C 0.7352(8) 0.5593(5) 0.8915(3) 0.0600(17) Uani 1 1 d . .
H2B2 H 0.8281 0.5581 0.9206 0.072 Uiso 1 1 calc R U
H2B1 H 0.6667 0.5076 0.8986 0.072 Uiso 1 1 calc R U
C3 C 0.6962(8) 0.8222(5) 0.9151(3) 0.0577(16) Uani 1 1 d . .
H3A H 0.6828 0.8217 0.9545 0.069 Uiso 1 1 calc R U
H3B H 0.5926 0.8310 0.8923 0.069 Uiso 1 1 calc R U
C4 C 0.8039(8) 0.9019(5) 0.9049(3) 0.0545(15) Uani 1 1 d . .
C5 C 0.8165(10) 0.9845(6) 0.9357(4) 0.075(2) Uani 1 1 d . .
H5 H 0.7592 0.9928 0.9652 0.090 Uiso 1 1 calc R U
C6 C 0.9147(12) 1.0537(6) 0.9220(4) 0.087(3) Uani 1 1 d . .
H6 H 0.9249 1.1097 0.9423 0.105 Uiso 1 1 calc R U
C7 C 0.9976(10) 1.0410(5) 0.8788(3) 0.073(2) Uani 1 1 d . .
H7 H 1.0643 1.0880 0.8691 0.088 Uiso 1 1 calc R U
C8 C 0.9811(9) 0.9573(5) 0.8494(3) 0.0589(16) Uani 1 1 d . .
H8 H 1.0378 0.9483 0.8198 0.071 Uiso 1 1 calc R U
C3A C 0.6781(8) 0.7461(5) 0.7179(3) 0.0603(17) Uani 1 1 d . .
H3A2 H 0.6071 0.7937 0.6990 0.072 Uiso 1 1 calc R U
H3A1 H 0.6519 0.6867 0.6987 0.072 Uiso 1 1 calc R U
C4A C 0.8473(8) 0.7721(5) 0.7127(2) 0.0499(14) Uani 1 1 d . .
C5A C 0.8863(9) 0.7886(6) 0.6605(3) 0.0646(18) Uani 1 1 d . .
H5A H 0.8089 0.7870 0.6285 0.078 Uiso 1 1 calc R U
C6A C 1.0411(10) 0.8074(7) 0.6562(3) 0.076(2) Uani 1 1 d . .
H6A H 1.0698 0.8180 0.6209 0.092 Uiso 1 1 calc R U
C7A C 1.1530(9) 0.8106(6) 0.7032(3) 0.073(2) Uani 1 1 d . .
H7A H 1.2584 0.8238 0.7006 0.088 Uiso 1 1 calc R U
C8A C 1.1087(8) 0.7943(5) 0.7547(3) 0.0580(16) Uani 1 1 d . .
H8A H 1.1853 0.7957 0.7869 0.070 Uiso 1 1 calc R U
C3B C 1.0786(8) 0.5715(5) 0.8627(3) 0.0628(18) Uani 1 1 d . .
H3B1 H 1.1533 0.5570 0.8374 0.075 Uiso 1 1 calc R U
H3B2 H 1.0574 0.5136 0.8815 0.075 Uiso 1 1 calc R U
C4B C 1.1545(7) 0.6409(5) 0.9062(3) 0.0493(14) Uani 1 1 d . .
C5B C 1.2527(8) 0.6065(5) 0.9540(3) 0.0599(17) Uani 1 1 d . .
H5B H 1.2622 0.5422 0.9610 0.072 Uiso 1 1 calc R U
C6B C 1.3352(9) 0.6707(7) 0.9906(3) 0.075(2) Uani 1 1 d . .
H6B H 1.4027 0.6503 1.0226 0.090 Uiso 1 1 calc R U
C7B C 1.3167(9) 0.7646(6) 0.9794(3) 0.068(2) Uani 1 1 d . .
H7B H 1.3712 0.8088 1.0037 0.082 Uiso 1 1 calc R U
C8B C 1.2179(8) 0.7927(5) 0.9324(3) 0.0591(16) Uani 1 1 d . .
H8B H 1.2059 0.8569 0.9253 0.071 Uiso 1 1 calc R U
N1 N 0.7639(6) 0.7316(4) 0.9006(2) 0.0456(11) Uani 1 1 d D .
N1A N 0.6504(6) 0.7375(4) 0.7765(2) 0.0474(11) Uani 1 1 d D .
N1B N 0.9267(6) 0.6058(4) 0.8284(2) 0.0481(12) Uani 1 1 d D .
N2 N 0.8850(6) 0.8881(4) 0.8625(2) 0.0491(12) Uani 1 1 d . .
N2A N 0.9548(6) 0.7760(4) 0.7597(2) 0.0454(11) Uani 1 1 d . .
N2B N 1.1361(6) 0.7318(4) 0.8953(2) 0.0495(12) Uani 1 1 d . .
O1W O 0.410(2) 0.067(2) 0.9521(9) 0.326(13) Uani 1 1 d D .
O7 O 0.9984(19) 0.6449(11) 1.0923(7) 0.281(10) Uani 1 1 d . .
O6 O 0.9499(9) 0.7397(6) 1.0155(3) 0.118(3) Uani 1 1 d . .
O8 O 0.856(2) 0.7486(12) 1.0951(8) 0.288(12) Uani 1 1 d . .
O5 O 0.7541(10) 0.6363(6) 1.0381(3) 0.130(3) Uani 1 1 d . .
O2 O 0.2860(9) 1.0304(6) 0.7663(3) 0.120(3) Uani 1 1 d . .
O3 O 0.4908(12) 0.9295(7) 0.7644(5) 0.161(4) Uani 1 1 d . .
O1 O 0.5383(11) 1.0633(7) 0.8107(5) 0.168(4) Uani 1 1 d . .
O4 O 0.3951(10) 0.9450(9) 0.8425(4) 0.180(5) Uani 1 1 d . .
Cl2 Cl 0.8898(3) 0.68645(14) 1.05675(7) 0.0703(5) Uani 1 1 d . .
Cl1 Cl 0.4253(2) 0.99478(13) 0.79793(8) 0.0641(5) Uani 1 1 d . .
Cu1 Cu 0.88028(8) 0.75076(5) 0.83447(3) 0.0409(2) Uani 1 1 d . .
H1 H 0.834(6) 0.721(5) 0.9316(17) 0.049 Uiso 1 1 d D U
H1A H 0.583(6) 0.780(4) 0.787(3) 0.049 Uiso 1 1 d D U
H1W H 0.374(9) 0.123(3) 0.953(3) 0.049 Uiso 1 1 d D U
H1B H 0.931(7) 0.602(5) 0.7910(10) 0.049 Uiso 1 1 d D U
H2W H 0.400(8) 0.012(2) 0.937(3) 0.049 Uiso 1 1 d D U

loop_
_atom_site_aniso_label
_atom_site_aniso_U_11
_atom_site_aniso_U_22
_atom_site_aniso_U_33
_atom_site_aniso_U_23
_atom_site_aniso_U_13
_atom_site_aniso_U_12
C1 0.050(3) 0.065(4) 0.050(3) 0.006(3) 0.019(3) -0.008(3)
C2 0.036(3) 0.075(4) 0.060(4) -0.002(3) 0.011(3) -0.005(3)
C1A 0.032(3) 0.070(4) 0.054(3) -0.002(3) 0.001(2) -0.008(3)
C2A 0.049(3) 0.066(4) 0.056(4) -0.011(3) 0.005(3) -0.017(3)
C1B 0.049(3) 0.040(3) 0.063(4) -0.003(3) 0.007(3) -0.002(3)
C2B 0.063(4) 0.058(4) 0.057(4) 0.008(3) 0.006(3) -0.014(3)
C3 0.058(4) 0.063(4) 0.055(4) -0.008(3) 0.015(3) 0.011(3)
C4 0.059(4) 0.049(4) 0.053(4) -0.010(3) 0.002(3) 0.012(3)
C5 0.084(5) 0.064(5) 0.077(5) -0.017(4) 0.011(4) 0.009(4)
C6 0.113(7) 0.054(5) 0.091(6) -0.021(4) 0.004(5) -0.006(5)
C7 0.080(5) 0.055(4) 0.078(5) 0.007(4) -0.004(4) -0.009(4)
C8 0.068(4) 0.049(4) 0.057(4) 0.007(3) 0.001(3) 0.001(3)
C3A 0.055(4) 0.080(5) 0.042(3) 0.005(3) -0.003(3) -0.012(3)
C4A 0.058(4) 0.050(3) 0.041(3) 0.002(3) 0.006(3) 0.000(3)
C5A 0.069(4) 0.082(5) 0.043(3) 0.001(3) 0.009(3) 0.009(4)
C6A 0.077(5) 0.107(7) 0.049(4) 0.010(4) 0.025(4) 0.010(5)
C7A 0.062(4) 0.094(6) 0.071(5) 0.004(4) 0.031(4) -0.001(4)
C8A 0.045(3) 0.078(5) 0.052(4) 0.002(3) 0.012(3) -0.004(3)
C3B 0.047(3) 0.059(4) 0.078(5) -0.011(3) -0.005(3) 0.011(3)
C4B 0.035(3) 0.064(4) 0.049(3) 0.007(3) 0.009(2) 0.000(3)
C5B 0.057(4) 0.062(4) 0.060(4) 0.012(3) 0.007(3) 0.005(3)
C6B 0.053(4) 0.117(7) 0.051(4) 0.005(4) -0.002(3) 0.004(4)
C7B 0.051(4) 0.093(6) 0.059(4) -0.020(4) 0.004(3) -0.010(4)
C8B 0.051(4) 0.064(4) 0.061(4) -0.007(3) 0.004(3) -0.002(3)
N1 0.043(3) 0.052(3) 0.042(3) -0.003(2) 0.008(2) 0.004(2)
N1A 0.041(3) 0.058(3) 0.042(3) -0.001(2) 0.001(2) 0.001(2)
N1B 0.037(2) 0.054(3) 0.054(3) -0.007(2) 0.007(2) -0.001(2)
N2 0.057(3) 0.047(3) 0.041(3) -0.001(2) 0.000(2) 0.006(2)
N2A 0.046(3) 0.051(3) 0.040(2) 0.001(2) 0.008(2) -0.005(2)
N2B 0.047(3) 0.057(3) 0.044(3) 0.003(2) 0.003(2) 0.001(2)
O1W 0.201(15) 0.49(3) 0.284(18) -0.26(2) 0.038(12) -0.012(18)
O7 0.273(16) 0.245(15) 0.255(15) 0.151(13) -0.172(13) -0.114(13)
O6 0.112(5) 0.178(8) 0.063(4) 0.019(4) 0.012(4) -0.037(5)
O8 0.36(2) 0.285(19) 0.282(17) -0.179(15) 0.241(18) -0.195(17)
O5 0.124(6) 0.128(7) 0.124(6) -0.007(5) -0.023(5) -0.042(5)
O2 0.102(5) 0.131(6) 0.123(6) 0.031(5) 0.002(4) 0.054(5)
O3 0.144(7) 0.144(8) 0.186(9) -0.045(7) 0.006(7) 0.056(6)
O1 0.143(8) 0.109(6) 0.248(12) -0.001(7) 0.021(8) -0.061(6)
O4 0.107(6) 0.266(13) 0.171(8) 0.150(9) 0.032(6) 0.005(7)
Cl2 0.0880(13) 0.0686(11) 0.0514(9) 0.0051(8) 0.0020(8) -0.0126(10)
Cl1 0.0603(10) 0.0579(10) 0.0761(11) 0.0140(8) 0.0169(8) 0.0018(8)
Cu1 0.0384(4) 0.0459(4) 0.0390(4) -0.0024(3) 0.0077(3) -0.0026(3)

loop_
_atom_type_symbol
_atom_type_description
_atom_type_scat_dispersion_real
_atom_type_scat_dispersion_imag
_atom_type_scat_source
C C 0.0033 0.0016 'International Tables Vol C Tables 4.2.6.8 and 6.1.1.4'
H H 0 0 'International Tables Vol C Tables 4.2.6.8 and 6.1.1.4'
N N 0.0061 0.0033 'International Tables Vol C Tables 4.2.6.8 and 6.1.1.4'
O O 0.0106 0.006 'International Tables Vol C Tables 4.2.6.8 and 6.1.1.4'
Cl Cl 0.1484 0.1585 'International Tables Vol C Tables 4.2.6.8 and 6.1.1.4'
Cu Cu 0.3201 1.2651 'International Tables Vol C Tables 4.2.6.8 and 6.1.1.4'

loop_
_geom_angle_atom_site_label_1
_geom_angle_atom_site_label_2
_geom_angle_atom_site_label_3
_geom_angle
N1 C1 C2 113.3(5)
N1 C1 C2B 108.9(5)
C2 C1 C2B 111.0(6)
C1A C2 C1 115.5(5)
N1A C1A C2 108.2(5)
N1A C1A C2A 112.6(5)
C2 C1A C2A 110.3(6)
C1A C2A C1B 116.3(5)
N1B C1B C2B 110.7(5)
N1B C1B C2A 110.3(5)
C2B C1B C2A 111.8(5)
C1B C2B C1 113.2(5)
N1 C3 C4 110.2(5)
N2 C4 C5 121.9(7)
N2 C4 C3 114.8(5)
C5 C4 C3 123.3(7)
C6 C5 C4 118.7(8)
C7 C6 C5 120.3(8)
C6 C7 C8 118.8(8)
N2 C8 C7 121.8(7)
N1A C3A C4A 113.6(5)
N2A C4A C5A 122.1(6)
N2A C4A C3A 118.4(5)
C5A C4A C3A 119.5(6)
C6A C5A C4A 118.9(7)
C7A C6A C5A 120.1(7)
C6A C7A C8A 119.1(7)
N2A C8A C7A 121.5(6)
N1B C3B C4B 113.9(5)
N2B C4B C5B 122.8(6)
N2B C4B C3B 118.5(6)
C5B C4B C3B 118.5(6)
C6B C5B C4B 118.0(7)
C7B C6B C5B 119.4(7)
C8B C7B C6B 119.3(7)
N2B C8B C7B 123.1(7)
C3 N1 C1 113.2(5)
C3 N1 Cu1 109.2(4)
C1 N1 Cu1 116.2(4)
C3A N1A C1A 114.8(5)
C3A N1A Cu1 109.4(4)
C1A N1A Cu1 112.7(4)
C3B N1B C1B 112.8(5)
C3B N1B Cu1 115.8(4)
C1B N1B Cu1 113.7(4)
C4 N2 C8 118.6(6)
C4 N2 Cu1 113.8(4)
C8 N2 Cu1 126.5(4)
C4A N2A C8A 118.3(5)
C4A N2A Cu1 118.0(4)
C8A N2A Cu1 123.7(4)
C4B N2B C8B 117.5(6)
C4B N2B Cu1 107.0(4)
C8B N2B Cu1 129.9(4)
O7 Cl2 O8 93.3(12)
O7 Cl2 O5 117.0(7)
O8 Cl2 O5 107.5(8)
O7 Cl2 O6 114.0(9)
O8 Cl2 O6 105.8(8)
O5 Cl2 O6 115.7(5)
O4 Cl1 O1 114.5(8)
O4 Cl1 O2 111.6(5)
O1 Cl1 O2 111.8(6)
O4 Cl1 O3 104.8(8)
O1 Cl1 O3 105.5(7)
O2 Cl1 O3 108.0(6)
N1 Cu1 N2A 168.9(2)
N1 Cu1 N2 81.8(2)
N2A Cu1 N2 97.4(2)
N1 Cu1 N1B 92.5(2)
N2A Cu1 N1B 91.3(2)
N2 Cu1 N1B 162.4(2)
N1 Cu1 N1A 89.2(2)
N2A Cu1 N1A 80.28(19)
N2 Cu1 N1A 104.7(2)
N1B Cu1 N1A 91.8(2)
N1 Cu1 N2B 91.13(19)
N2A Cu1 N2B 99.91(19)
N2 Cu1 N2B 86.59(19)
N1B Cu1 N2B 76.88(19)
N1A Cu1 N2B 168.64(19)

loop_
_geom_bond_atom_site_label_1
_geom_bond_atom_site_label_2
_geom_bond_distance
C1 N1 1.499(8)
C1 C2 1.524(9)
C1 C2B 1.532(10)
C2 C1A 1.501(9)
C1A N1A 1.495(8)
C1A C2A 1.514(10)
C2A C1B 1.529(9)
C1B N1B 1.502(8)
C1B C2B 1.523(9)
C3 N1 1.474(8)
C3 C4 1.503(10)
C4 N2 1.334(8)
C4 C5 1.382(10)
C5 C6 1.366(12)
C6 C7 1.358(12)
C7 C8 1.377(10)
C8 N2 1.349(8)
C3A N1A 1.469(8)
C3A C4A 1.514(9)
C4A N2A 1.336(8)
C4A C5A 1.368(9)
C5A C6A 1.368(11)
C6A C7A 1.358(11)
C7A C8A 1.368(9)
C8A N2A 1.362(8)
C3B N1B 1.500(8)
C3B C4B 1.505(9)
C4B N2B 1.321(8)
C4B C5B 1.397(9)
C5B C6B 1.378(11)
C6B C7B 1.363(12)
C7B C8B 1.356(10)
C8B N2B 1.353(8)
N1 Cu1 2.022(5)
N1A Cu1 2.223(5)
N1B Cu1 2.105(5)
N2 Cu1 2.061(5)
N2A Cu1 2.031(5)
N2B Cu1 2.438(5)
O7 Cl2 1.297(11)
O6 Cl2 1.406(7)
O8 Cl2 1.340(11)
O5 Cl2 1.372(7)
O2 Cl1 1.398(6)
O3 Cl1 1.402(9)
O1 Cl1 1.369(8)
O4 Cl1 1.341(7)

loop_
_geom_hbond_atom_site_label_D
_geom_hbond_atom_site_label_H
_geom_hbond_atom_site_label_A
_geom_hbond_distance_DH
_geom_hbond_distance_HA
_geom_hbond_distance_DA
_geom_hbond_angle_DHA
_geom_hbond_site_symmetry_A
N1 H1 O6 0.89(2) 2.11(3) 2.957(8) 158(6) .
N1A H1A O3 0.90(2) 2.29(5) 3.042(11) 141(5) .
N1B H1B O1 0.91(2) 2.56(3) 3.454(13) 170(6) 2_646
O1W H2W O4 0.86(2) 2.46(6) 3.140(19) 136(6) 1_545
